data_4120307
loop_
_publ_author_name
'Dmitry V. Gutsulyak'
'Warren E. Piers'
'Javier Borau-Garcia'
'Masood Parvez'

_publ_contact_author
;
    Masood Parvez
    Department of Chemistry
    University of Calgary
    2500 University Drive N.W.
    Calgary, Alberta, Canada T2N 1N4  
;
_publ_contact_author_email ' parvez@ucalgary.ca '
_publ_contact_author_fax ' (403)289-9488 '
_publ_contact_author_phone ' (403)220-5348 '
_publ_section_title
;
 Activation of Water, Ammonia, and Other Small Molecules by PCcarbeneP
 Nickel Pincer Complexes
;
_journal_name_full 'Journal of the American Chemical Society'
_journal_page_first 11776
_journal_page_last 11779
_journal_paper_doi 10.1021/ja406742n
_journal_volume 135
_journal_year 2013
_chemical_formula_moiety 'C50 H78 N2 Ni2 P4'
_chemical_formula_sum 'C50 H78 N2 Ni2 P4'
_chemical_formula_weight 948.44
_chemical_name_systematic
;
 ?
;
_space_group_IT_number 2
_symmetry_cell_setting triclinic
_symmetry_space_group_name_Hall '-P 1'
_symmetry_space_group_name_H-M 'P -1'
_atom_sites_solution_hydrogens geom
_atom_sites_solution_primary direct
_atom_sites_solution_secondary difmap
_cell_angle_alpha 81.9352(12)
_cell_angle_beta 73.8259(13)
_cell_angle_gamma 87.8959(13)
_cell_formula_units_Z 2
_cell_length_a 11.9265(3)
_cell_length_b 13.3620(3)
_cell_length_c 16.6181(4)
_cell_measurement_reflns_used 11073
_cell_measurement_temperature 173(2)
_cell_measurement_theta_max 27.10
_cell_measurement_theta_min 1.00
_cell_volume 2518.31(11)
_computing_cell_refinement 'HKL DENZO (Otwinowski & Minor, 1997)'
_computing_data_collection 'COLLECT (Hooft, 1998)'
_computing_data_reduction 'SCALEPACK (Otwinowski & Minor, 1997)'
_computing_molecular_graphics 'ORTEP-3 (Farrugia, 1997)'
_computing_publication_material 'SHELXL-97 (Sheldrick, 2008)'
_computing_structure_refinement 'SHELXL-97 (Sheldrick, 2008)'
_computing_structure_solution 'SIR92 (Altomare et al., 1991)'
_diffrn_ambient_temperature 173(2)
_diffrn_measured_fraction_theta_full 0.989
_diffrn_measured_fraction_theta_max 0.989
_diffrn_measurement_device_type 'Nonius APEX2 CCD'
_diffrn_measurement_method ' \w and \f scans '
_diffrn_radiation_monochromator graphite
_diffrn_radiation_source 'fine-focus sealed tube'
_diffrn_radiation_type MoK\a
_diffrn_radiation_wavelength 0.71073
_diffrn_reflns_av_R_equivalents 0.0385
_diffrn_reflns_av_sigmaI/netI 0.0464
_diffrn_reflns_limit_h_max 15
_diffrn_reflns_limit_h_min -15
_diffrn_reflns_limit_k_max 17
_diffrn_reflns_limit_k_min -17
_diffrn_reflns_limit_l_max 21
_diffrn_reflns_limit_l_min -21
_diffrn_reflns_number 21429
_diffrn_reflns_theta_full 27.32
_diffrn_reflns_theta_max 27.32
_diffrn_reflns_theta_min 2.14
_diffrn_standards_number 0
_exptl_absorpt_coefficient_mu 0.909
_exptl_absorpt_correction_T_max 0.9391
_exptl_absorpt_correction_T_min 0.8988
_exptl_absorpt_correction_type multi-scan
_exptl_absorpt_process_details 'SORTAV: (Blessing, 1997)'
_exptl_crystal_colour Orange
_exptl_crystal_density_diffrn 1.251
_exptl_crystal_description Block
_exptl_crystal_F_000 1016
_exptl_crystal_size_max 0.12
_exptl_crystal_size_mid 0.10
_exptl_crystal_size_min 0.07
_refine_diff_density_max 0.477
_refine_diff_density_min -0.322
_refine_diff_density_rms 0.075
_refine_ls_extinction_method none
_refine_ls_goodness_of_fit_ref 1.096
_refine_ls_hydrogen_treatment constr
_refine_ls_matrix_type full
_refine_ls_number_parameters 539
_refine_ls_number_reflns 11267
_refine_ls_number_restraints 0
_refine_ls_restrained_S_all 1.096
_refine_ls_R_factor_all 0.0726
_refine_ls_R_factor_gt 0.0527
_refine_ls_shift/su_max 0.001
_refine_ls_shift/su_mean 0.000
_refine_ls_structure_factor_coef Fsqd
_refine_ls_weighting_details 'calc w=1/[\s^2^(Fo^2^)+(0.0252P)^2^+4.9485P] where P=(Fo^2^+2Fc^2^)/3'
_refine_ls_weighting_scheme calc
_refine_ls_wR_factor_gt 0.1061
_refine_ls_wR_factor_ref 0.1181
_reflns_number_gt 8961
_reflns_number_total 11267
_reflns_threshold_expression >2sigma(I)
_cod_data_source_file ja406742n_si_002_5.cif
_cod_data_source_block Compound_(6)2
_cod_original_cell_volume 2518.31(10)
_cod_database_code 4120307

loop_
_symmetry_equiv_pos_as_xyz
'x, y, z'
'-x, -y, -z'

loop_
_atom_site_label
_atom_site_type_symbol
_atom_site_fract_x
_atom_site_fract_y
_atom_site_fract_z
_atom_site_U_iso_or_equiv
_atom_site_adp_type
_atom_site_occupancy
_atom_site_symmetry_multiplicity
_atom_site_calc_flag
_atom_site_refinement_flags
Ni1 Ni 0.77877(3) 0.30562(3) 0.77908(2) 0.02529(10) Uani 1 1 d .
Ni2 Ni 0.71539(3) 0.14130(3) 0.71858(2) 0.02541(10) Uani 1 1 d .
P1 P 0.91765(7) 0.33589(6) 0.82826(5) 0.02698(17) Uani 1 1 d .
P2 P 0.53866(8) 0.57229(8) 0.74484(6) 0.0393(2) Uani 1 1 d .
P3 P 0.67290(7) 0.13626(6) 0.60401(5) 0.02704(17) Uani 1 1 d .
P4 P 0.70374(8) -0.08756(7) 0.90434(5) 0.03289(19) Uani 1 1 d .
N1 N 0.6516(2) 0.27365(19) 0.73799(17) 0.0293(6) Uani 1 1 d .
H1A H 0.6482 0.3144 0.6893 0.035 Uiso 1 1 calc R
H1B H 0.5805 0.2717 0.7781 0.035 Uiso 1 1 calc R
N2 N 0.7637(2) 0.16130(19) 0.81581(17) 0.0304(6) Uani 1 1 d .
H2A H 0.8333 0.1302 0.8176 0.037 Uiso 1 1 calc R
H2B H 0.7072 0.1446 0.8661 0.037 Uiso 1 1 calc R
C1 C 0.7719(3) 0.4535(2) 0.7461(2) 0.0261(6) Uani 1 1 d .
H1 H 0.7012 0.4759 0.7881 0.031 Uiso 1 1 calc R
C2 C 0.8710(3) 0.5152(2) 0.7545(2) 0.0288(7) Uani 1 1 d .
C3 C 0.9460(3) 0.4696(2) 0.7993(2) 0.0266(6) Uani 1 1 d .
C4 C 1.0339(3) 0.5250(2) 0.8128(2) 0.0331(7) Uani 1 1 d .
H4 H 1.0842 0.4933 0.8440 0.040 Uiso 1 1 calc R
C5 C 1.0479(3) 0.6260(3) 0.7808(2) 0.0378(8) Uani 1 1 d .
H5 H 1.1076 0.6641 0.7903 0.045 Uiso 1 1 calc R
C6 C 0.9752(3) 0.6719(3) 0.7350(2) 0.0393(8) Uani 1 1 d .
H6 H 0.9855 0.7414 0.7123 0.047 Uiso 1 1 calc R
C7 C 0.8878(3) 0.6171(2) 0.7221(2) 0.0367(8) Uani 1 1 d .
H7 H 0.8381 0.6493 0.6906 0.044 Uiso 1 1 calc R
C8 C 0.7483(3) 0.4840(2) 0.6622(2) 0.0284(7) Uani 1 1 d .
C9 C 0.6452(3) 0.5320(3) 0.6520(2) 0.0322(7) Uani 1 1 d .
C10 C 0.6320(3) 0.5540(3) 0.5702(2) 0.0430(9) Uani 1 1 d .
H10 H 0.5611 0.5834 0.5630 0.052 Uiso 1 1 calc R
C11 C 0.7184(3) 0.5344(3) 0.5001(2) 0.0455(9) Uani 1 1 d .
H11 H 0.7073 0.5507 0.4454 0.055 Uiso 1 1 calc R
C12 C 0.8211(3) 0.4911(3) 0.5096(2) 0.0405(8) Uani 1 1 d .
H12 H 0.8820 0.4786 0.4613 0.049 Uiso 1 1 calc R
C13 C 0.8350(3) 0.4660(2) 0.5895(2) 0.0344(7) Uani 1 1 d .
H13 H 0.9059 0.4354 0.5954 0.041 Uiso 1 1 calc R
C14 C 0.8810(4) 0.3082(3) 0.9438(2) 0.0445(9) Uani 1 1 d .
H14 H 0.8705 0.2333 0.9585 0.053 Uiso 1 1 calc R
C15 C 0.7639(5) 0.3556(4) 0.9805(3) 0.0737(15) Uani 1 1 d .
H15A H 0.7375 0.3334 1.0415 0.088 Uiso 1 1 calc R
H15B H 0.7069 0.3347 0.9535 0.088 Uiso 1 1 calc R
H15C H 0.7716 0.4294 0.9701 0.088 Uiso 1 1 calc R
C16 C 0.9722(5) 0.3383(4) 0.9846(3) 0.0672(14) Uani 1 1 d .
H16A H 0.9485 0.3131 1.0452 0.081 Uiso 1 1 calc R
H16B H 0.9791 0.4121 0.9767 0.081 Uiso 1 1 calc R
H16C H 1.0478 0.3089 0.9582 0.081 Uiso 1 1 calc R
C17 C 1.0632(3) 0.2799(3) 0.7894(3) 0.0409(9) Uani 1 1 d .
H17 H 1.1207 0.3182 0.8071 0.049 Uiso 1 1 calc R
C18 C 1.0957(4) 0.2942(4) 0.6937(3) 0.0600(12) Uani 1 1 d .
H18A H 1.1757 0.2705 0.6716 0.072 Uiso 1 1 calc R
H18B H 1.0906 0.3661 0.6727 0.072 Uiso 1 1 calc R
H18C H 1.0419 0.2554 0.6749 0.072 Uiso 1 1 calc R
C19 C 1.0697(4) 0.1696(3) 0.8243(3) 0.0623(13) Uani 1 1 d .
H19A H 1.1493 0.1448 0.8027 0.075 Uiso 1 1 calc R
H19B H 1.0152 0.1303 0.8066 0.075 Uiso 1 1 calc R
H19C H 1.0487 0.1624 0.8862 0.075 Uiso 1 1 calc R
C20 C 0.4626(3) 0.6779(3) 0.6974(2) 0.0386(8) Uani 1 1 d .
H20 H 0.4326 0.6543 0.6527 0.046 Uiso 1 1 calc R
C21 C 0.5477(4) 0.7645(3) 0.6577(4) 0.0692(14) Uani 1 1 d .
H21A H 0.5079 0.8201 0.6318 0.083 Uiso 1 1 calc R
H21B H 0.6133 0.7412 0.6142 0.083 Uiso 1 1 calc R
H21C H 0.5769 0.7881 0.7013 0.083 Uiso 1 1 calc R
C22 C 0.3608(3) 0.7141(3) 0.7646(3) 0.0490(10) Uani 1 1 d .
H22A H 0.3245 0.7728 0.7395 0.059 Uiso 1 1 calc R
H22B H 0.3891 0.7332 0.8103 0.059 Uiso 1 1 calc R
H22C H 0.3031 0.6597 0.7874 0.059 Uiso 1 1 calc R
C23 C 0.4302(4) 0.4661(3) 0.7714(3) 0.0540(11) Uani 1 1 d .
H23 H 0.4779 0.4029 0.7685 0.065 Uiso 1 1 calc R
C24 C 0.3545(5) 0.4582(4) 0.8617(3) 0.0808(17) Uani 1 1 d .
H24A H 0.3110 0.3944 0.8764 0.097 Uiso 1 1 calc R
H24B H 0.2995 0.5148 0.8676 0.097 Uiso 1 1 calc R
H24C H 0.4039 0.4603 0.8997 0.097 Uiso 1 1 calc R
C25 C 0.3586(4) 0.4624(3) 0.7098(3) 0.0595(12) Uani 1 1 d .
H25A H 0.3126 0.3998 0.7249 0.071 Uiso 1 1 calc R
H25B H 0.4107 0.4643 0.6524 0.071 Uiso 1 1 calc R
H25C H 0.3059 0.5206 0.7120 0.071 Uiso 1 1 calc R
C26 C 0.7678(3) -0.0010(2) 0.71144(19) 0.0269(6) Uani 1 1 d .
H26 H 0.7010 -0.0409 0.7516 0.032 Uiso 1 1 calc R
C27 C 0.7774(3) -0.0393(2) 0.6282(2) 0.0273(6) Uani 1 1 d .
C28 C 0.7238(3) 0.0162(2) 0.5713(2) 0.0280(6) Uani 1 1 d .
C29 C 0.7165(3) -0.0212(3) 0.4995(2) 0.0339(7) Uani 1 1 d .
H29 H 0.6754 0.0156 0.4636 0.041 Uiso 1 1 calc R
C30 C 0.7686(3) -0.1116(3) 0.4800(2) 0.0357(8) Uani 1 1 d .
H30 H 0.7654 -0.1364 0.4298 0.043 Uiso 1 1 calc R
C31 C 0.8255(3) -0.1658(3) 0.5336(2) 0.0358(8) Uani 1 1 d .
H31 H 0.8622 -0.2280 0.5201 0.043 Uiso 1 1 calc R
C32 C 0.8294(3) -0.1303(2) 0.6067(2) 0.0322(7) Uani 1 1 d .
H32 H 0.8686 -0.1688 0.6432 0.039 Uiso 1 1 calc R
C33 C 0.8676(3) -0.0315(2) 0.7475(2) 0.0268(6) Uani 1 1 d .
C34 C 0.8530(3) -0.0726(2) 0.8330(2) 0.0291(7) Uani 1 1 d .
C35 C 0.9523(3) -0.1008(2) 0.8597(2) 0.0347(7) Uani 1 1 d .
H35 H 0.9427 -0.1283 0.9171 0.042 Uiso 1 1 calc R
C36 C 1.0629(3) -0.0903(3) 0.8062(2) 0.0359(8) Uani 1 1 d .
H36 H 1.1285 -0.1113 0.8260 0.043 Uiso 1 1 calc R
C37 C 1.0776(3) -0.0488(3) 0.7231(2) 0.0351(7) Uani 1 1 d .
H37 H 1.1539 -0.0405 0.6854 0.042 Uiso 1 1 calc R
C38 C 0.9819(3) -0.0196(2) 0.6949(2) 0.0321(7) Uani 1 1 d .
H38 H 0.9937 0.0097 0.6376 0.039 Uiso 1 1 calc R
C39 C 0.7536(3) 0.2339(2) 0.5209(2) 0.0330(7) Uani 1 1 d .
H39 H 0.7287 0.3007 0.5406 0.040 Uiso 1 1 calc R
C40 C 0.7330(4) 0.2377(3) 0.4346(2) 0.0517(10) Uani 1 1 d .
H40A H 0.7710 0.2979 0.3978 0.062 Uiso 1 1 calc R
H40B H 0.6489 0.2407 0.4404 0.062 Uiso 1 1 calc R
H40C H 0.7656 0.1770 0.4098 0.062 Uiso 1 1 calc R
C41 C 0.8825(3) 0.2231(3) 0.5145(3) 0.0466(9) Uani 1 1 d .
H41A H 0.9255 0.2790 0.4746 0.056 Uiso 1 1 calc R
H41B H 0.9108 0.1587 0.4945 0.056 Uiso 1 1 calc R
H41C H 0.8946 0.2246 0.5703 0.056 Uiso 1 1 calc R
C42 C 0.5208(3) 0.1432(2) 0.5985(2) 0.0325(7) Uani 1 1 d .
H42 H 0.5195 0.1269 0.5418 0.039 Uiso 1 1 calc R
C43 C 0.4687(3) 0.2482(3) 0.6086(3) 0.0495(10) Uani 1 1 d .
H43A H 0.3920 0.2512 0.5975 0.059 Uiso 1 1 calc R
H43B H 0.5205 0.2989 0.5684 0.059 Uiso 1 1 calc R
H43C H 0.4600 0.2621 0.6664 0.059 Uiso 1 1 calc R
C44 C 0.4484(3) 0.0643(3) 0.6657(3) 0.0456(9) Uani 1 1 d .
H44A H 0.3672 0.0682 0.6633 0.055 Uiso 1 1 calc R
H44B H 0.4520 0.0770 0.7216 0.055 Uiso 1 1 calc R
H44C H 0.4795 -0.0031 0.6556 0.055 Uiso 1 1 calc R
C45 C 0.7289(4) -0.0992(3) 1.0110(2) 0.0436(9) Uani 1 1 d .
H45 H 0.7893 -0.1520 1.0153 0.052 Uiso 1 1 calc R
C46 C 0.7710(4) 0.0023(3) 1.0233(3) 0.0567(11) Uani 1 1 d .
H46A H 0.7845 -0.0030 1.0793 0.068 Uiso 1 1 calc R
H46B H 0.7116 0.0539 1.0190 0.068 Uiso 1 1 calc R
H46C H 0.8439 0.0213 0.9797 0.068 Uiso 1 1 calc R
C47 C 0.6148(4) -0.1287(4) 1.0786(3) 0.0608(12) Uani 1 1 d .
H47A H 0.6260 -0.1278 1.1347 0.073 Uiso 1 1 calc R
H47B H 0.5917 -0.1967 1.0739 0.073 Uiso 1 1 calc R
H47C H 0.5536 -0.0805 1.0707 0.073 Uiso 1 1 calc R
C48 C 0.6735(3) -0.2185(3) 0.8899(2) 0.0423(9) Uani 1 1 d .
H48 H 0.6947 -0.2190 0.8274 0.051 Uiso 1 1 calc R
C49 C 0.5434(4) -0.2423(4) 0.9215(3) 0.0688(14) Uani 1 1 d .
H49A H 0.5281 -0.3053 0.9024 0.083 Uiso 1 1 calc R
H49B H 0.4998 -0.1870 0.8989 0.083 Uiso 1 1 calc R
H49C H 0.5187 -0.2499 0.9834 0.083 Uiso 1 1 calc R
C50 C 0.7455(4) -0.3017(3) 0.9230(3) 0.0550(11) Uani 1 1 d .
H50A H 0.7309 -0.3655 0.9048 0.066 Uiso 1 1 calc R
H50B H 0.7236 -0.3090 0.9849 0.066 Uiso 1 1 calc R
H50C H 0.8286 -0.2844 0.9006 0.066 Uiso 1 1 calc R

loop_
_atom_site_aniso_label
_atom_site_aniso_U_11
_atom_site_aniso_U_22
_atom_site_aniso_U_33
_atom_site_aniso_U_23
_atom_site_aniso_U_13
_atom_site_aniso_U_12
Ni1 0.0286(2) 0.02264(19) 0.0264(2) -0.00242(15) -0.01095(16) -0.00022(15)
Ni2 0.0288(2) 0.02367(19) 0.0259(2) -0.00343(15) -0.01125(16) 0.00104(15)
P1 0.0324(4) 0.0238(4) 0.0278(4) -0.0030(3) -0.0138(3) 0.0013(3)
P2 0.0370(5) 0.0478(5) 0.0354(5) -0.0062(4) -0.0150(4) 0.0133(4)
P3 0.0298(4) 0.0263(4) 0.0278(4) -0.0037(3) -0.0130(3) 0.0037(3)
P4 0.0373(5) 0.0346(5) 0.0256(4) -0.0005(3) -0.0086(4) 0.0013(4)
N1 0.0292(14) 0.0260(13) 0.0349(15) -0.0058(11) -0.0116(12) -0.0002(11)
N2 0.0384(15) 0.0266(13) 0.0287(14) -0.0017(11) -0.0140(12) -0.0012(11)
C1 0.0245(15) 0.0262(15) 0.0289(16) -0.0040(12) -0.0096(13) 0.0033(12)
C2 0.0315(16) 0.0246(15) 0.0318(17) -0.0038(13) -0.0114(14) 0.0030(12)
C3 0.0274(15) 0.0238(15) 0.0294(16) -0.0021(12) -0.0098(13) 0.0010(12)
C4 0.0343(17) 0.0306(17) 0.0382(19) -0.0027(14) -0.0171(15) -0.0012(13)
C5 0.0351(18) 0.0325(18) 0.049(2) -0.0039(16) -0.0171(16) -0.0073(14)
C6 0.043(2) 0.0295(17) 0.047(2) 0.0030(15) -0.0184(17) -0.0066(15)
C7 0.0407(19) 0.0264(16) 0.047(2) 0.0020(15) -0.0220(17) -0.0009(14)
C8 0.0317(16) 0.0209(14) 0.0341(18) 0.0001(13) -0.0131(14) -0.0024(12)
C9 0.0319(17) 0.0360(18) 0.0298(17) 0.0001(14) -0.0125(14) 0.0006(14)
C10 0.0345(19) 0.056(2) 0.038(2) 0.0008(17) -0.0134(16) 0.0033(17)
C11 0.050(2) 0.059(2) 0.0274(19) 0.0015(17) -0.0140(17) 0.0001(19)
C12 0.043(2) 0.043(2) 0.0320(19) 0.0010(15) -0.0058(16) -0.0040(16)
C13 0.0315(17) 0.0331(17) 0.0359(19) -0.0009(14) -0.0069(14) 0.0010(14)
C14 0.072(3) 0.0368(19) 0.0280(19) -0.0016(15) -0.0186(18) -0.0085(18)
C15 0.083(4) 0.090(4) 0.040(3) -0.016(2) 0.001(2) -0.010(3)
C16 0.112(4) 0.061(3) 0.044(3) -0.001(2) -0.046(3) -0.014(3)
C17 0.0365(19) 0.0340(18) 0.061(2) -0.0128(17) -0.0251(18) 0.0097(15)
C18 0.048(2) 0.071(3) 0.056(3) -0.023(2) -0.001(2) 0.013(2)
C19 0.058(3) 0.035(2) 0.106(4) -0.013(2) -0.042(3) 0.0158(19)
C20 0.0312(18) 0.0348(18) 0.051(2) 0.0003(16) -0.0165(16) 0.0013(14)
C21 0.061(3) 0.042(2) 0.094(4) 0.004(2) -0.008(3) -0.011(2)
C22 0.042(2) 0.045(2) 0.064(3) -0.0121(19) -0.021(2) 0.0113(17)
C23 0.058(3) 0.035(2) 0.049(2) 0.0057(18) 0.009(2) 0.0152(18)
C24 0.082(4) 0.077(4) 0.058(3) 0.014(3) 0.011(3) 0.006(3)
C25 0.049(2) 0.051(2) 0.071(3) -0.024(2) 0.003(2) -0.011(2)
C26 0.0300(16) 0.0265(15) 0.0246(16) -0.0004(12) -0.0097(13) 0.0002(12)
C27 0.0250(15) 0.0285(15) 0.0296(17) -0.0044(13) -0.0089(13) -0.0028(12)
C28 0.0314(16) 0.0259(15) 0.0275(16) -0.0047(13) -0.0093(13) 0.0023(12)
C29 0.0370(18) 0.0365(18) 0.0300(18) -0.0047(14) -0.0125(14) 0.0033(14)
C30 0.0374(19) 0.0396(19) 0.0326(18) -0.0140(15) -0.0094(15) 0.0001(15)
C31 0.0330(18) 0.0327(17) 0.045(2) -0.0142(15) -0.0114(15) 0.0031(14)
C32 0.0327(17) 0.0270(16) 0.0414(19) -0.0076(14) -0.0168(15) 0.0048(13)
C33 0.0327(16) 0.0224(14) 0.0275(16) -0.0029(12) -0.0121(13) -0.0007(12)
C34 0.0353(17) 0.0245(15) 0.0289(17) -0.0022(13) -0.0123(14) 0.0022(13)
C35 0.045(2) 0.0302(17) 0.0327(18) 0.0000(14) -0.0189(16) 0.0022(14)
C36 0.0332(18) 0.0353(18) 0.046(2) -0.0077(15) -0.0215(16) 0.0053(14)
C37 0.0291(17) 0.0353(18) 0.043(2) -0.0120(15) -0.0098(15) -0.0009(14)
C38 0.0348(17) 0.0324(17) 0.0309(18) -0.0057(14) -0.0109(14) -0.0031(14)
C39 0.0363(18) 0.0308(17) 0.0300(18) 0.0011(14) -0.0087(14) 0.0007(14)
C40 0.065(3) 0.056(2) 0.034(2) 0.0079(18) -0.0188(19) -0.004(2)
C41 0.038(2) 0.048(2) 0.048(2) 0.0059(18) -0.0072(17) -0.0027(17)
C42 0.0311(17) 0.0351(17) 0.0374(19) -0.0117(14) -0.0168(14) 0.0048(14)
C43 0.036(2) 0.046(2) 0.077(3) -0.021(2) -0.028(2) 0.0126(17)
C44 0.0347(19) 0.051(2) 0.052(2) -0.0096(19) -0.0114(17) -0.0037(17)
C45 0.056(2) 0.046(2) 0.0277(18) -0.0044(16) -0.0114(17) 0.0071(18)
C46 0.084(3) 0.053(2) 0.041(2) -0.0138(19) -0.028(2) 0.001(2)
C47 0.075(3) 0.071(3) 0.030(2) -0.007(2) -0.004(2) -0.001(2)
C48 0.049(2) 0.045(2) 0.0316(19) -0.0040(16) -0.0074(16) -0.0092(17)
C49 0.059(3) 0.083(4) 0.061(3) -0.014(3) -0.006(2) -0.026(3)
C50 0.076(3) 0.036(2) 0.046(2) 0.0023(18) -0.008(2) -0.006(2)

loop_
_atom_type_symbol
_atom_type_description
_atom_type_scat_dispersion_real
_atom_type_scat_dispersion_imag
_atom_type_scat_source
C C 0.0033 0.0016 'International Tables Vol C Tables 4.2.6.8 and 6.1.1.4'
H H 0.0000 0.0000 'International Tables Vol C Tables 4.2.6.8 and 6.1.1.4'
P P 0.1023 0.0942 'International Tables Vol C Tables 4.2.6.8 and 6.1.1.4'
N N 0.0061 0.0033 'International Tables Vol C Tables 4.2.6.8 and 6.1.1.4'
Ni Ni 0.3393 1.1124 'International Tables Vol C Tables 4.2.6.8 and 6.1.1.4'

loop_
_geom_angle_atom_site_label_1
_geom_angle_atom_site_label_2
_geom_angle_atom_site_label_3
_geom_angle
N1 Ni1 N2 78.89(11)
N1 Ni1 C1 95.50(11)
N2 Ni1 C1 172.61(12)
N1 Ni1 P1 177.71(9)
N2 Ni1 P1 99.04(8)
C1 Ni1 P1 86.48(9)
N1 Ni1 Ni2 44.61(8)
N2 Ni1 Ni2 44.10(8)
C1 Ni1 Ni2 133.42(9)
P1 Ni1 Ni2 134.15(3)
N2 Ni2 N1 78.97(11)
N2 Ni2 C26 98.25(12)
N1 Ni2 C26 173.28(12)
N2 Ni2 P3 172.88(8)
N1 Ni2 P3 96.99(8)
C26 Ni2 P3 86.39(9)
N2 Ni2 Ni1 44.79(8)
N1 Ni2 Ni1 44.00(8)
C26 Ni2 Ni1 136.65(9)
P3 Ni2 Ni1 128.62(3)
C3 P1 C14 108.01(16)
C3 P1 C17 102.84(16)
C14 P1 C17 105.31(18)
C3 P1 Ni1 105.76(10)
C14 P1 Ni1 113.09(14)
C17 P1 Ni1 120.84(12)
C9 P2 C20 102.66(16)
C9 P2 C23 100.29(17)
C20 P2 C23 102.96(17)
C28 P3 C39 106.78(15)
C28 P3 C42 104.34(15)
C39 P3 C42 106.19(15)
C28 P3 Ni2 106.09(10)
C39 P3 Ni2 110.76(11)
C42 P3 Ni2 121.68(12)
C34 P4 C48 99.06(16)
C34 P4 C45 102.64(16)
C48 P4 C45 105.16(17)
Ni1 N1 Ni2 91.39(11)
Ni1 N1 H1A 113.4
Ni2 N1 H1A 113.4
Ni1 N1 H1B 113.4
Ni2 N1 H1B 113.4
H1A N1 H1B 110.7
Ni2 N2 Ni1 91.11(11)
Ni2 N2 H2A 113.4
Ni1 N2 H2A 113.4
Ni2 N2 H2B 113.4
Ni1 N2 H2B 113.4
H2A N2 H2B 110.7
C8 C1 C2 110.9(3)
C8 C1 Ni1 114.5(2)
C2 C1 Ni1 116.3(2)
C8 C1 H1 104.6
C2 C1 H1 104.6
Ni1 C1 H1 104.6
C3 C2 C7 118.3(3)
C3 C2 C1 118.8(3)
C7 C2 C1 122.8(3)
C2 C3 C4 120.7(3)
C2 C3 P1 111.5(2)
C4 C3 P1 127.8(2)
C5 C4 C3 119.9(3)
C5 C4 H4 120.0
C3 C4 H4 120.0
C4 C5 C6 120.0(3)
C4 C5 H5 120.0
C6 C5 H5 120.0
C7 C6 C5 120.0(3)
C7 C6 H6 120.0
C5 C6 H6 120.0
C6 C7 C2 121.1(3)
C6 C7 H7 119.4
C2 C7 H7 119.4
C13 C8 C9 118.0(3)
C13 C8 C1 118.1(3)
C9 C8 C1 123.9(3)
C10 C9 C8 118.5(3)
C10 C9 P2 122.5(3)
C8 C9 P2 118.9(2)
C11 C10 C9 122.0(3)
C11 C10 H10 119.0
C9 C10 H10 119.0
C12 C11 C10 119.7(3)
C12 C11 H11 120.1
C10 C11 H11 120.1
C11 C12 C13 119.5(3)
C11 C12 H12 120.3
C13 C12 H12 120.3
C12 C13 C8 122.2(3)
C12 C13 H13 118.9
C8 C13 H13 118.9
C15 C14 C16 111.1(4)
C15 C14 P1 108.3(3)
C16 C14 P1 116.1(3)
C15 C14 H14 107.0
C16 C14 H14 107.0
P1 C14 H14 107.0
C14 C15 H15A 109.5
C14 C15 H15B 109.5
H15A C15 H15B 109.5
C14 C15 H15C 109.5
H15A C15 H15C 109.5
H15B C15 H15C 109.5
C14 C16 H16A 109.5
C14 C16 H16B 109.5
H16A C16 H16B 109.5
C14 C16 H16C 109.5
H16A C16 H16C 109.5
H16B C16 H16C 109.5
C19 C17 C18 111.0(4)
C19 C17 P1 113.3(3)
C18 C17 P1 108.1(2)
C19 C17 H17 108.1
C18 C17 H17 108.1
P1 C17 H17 108.1
C17 C18 H18A 109.5
C17 C18 H18B 109.5
H18A C18 H18B 109.5
C17 C18 H18C 109.5
H18A C18 H18C 109.5
H18B C18 H18C 109.5
C17 C19 H19A 109.5
C17 C19 H19B 109.5
H19A C19 H19B 109.5
C17 C19 H19C 109.5
H19A C19 H19C 109.5
H19B C19 H19C 109.5
C21 C20 C22 109.4(3)
C21 C20 P2 109.4(3)
C22 C20 P2 110.3(3)
C21 C20 H20 109.2
C22 C20 H20 109.2
P2 C20 H20 109.2
C20 C21 H21A 109.5
C20 C21 H21B 109.5
H21A C21 H21B 109.5
C20 C21 H21C 109.5
H21A C21 H21C 109.5
H21B C21 H21C 109.5
C20 C22 H22A 109.5
C20 C22 H22B 109.5
H22A C22 H22B 109.5
C20 C22 H22C 109.5
H22A C22 H22C 109.5
H22B C22 H22C 109.5
C24 C23 C25 111.8(4)
C24 C23 P2 112.3(4)
C25 C23 P2 115.8(3)
C24 C23 H23 105.3
C25 C23 H23 105.3
P2 C23 H23 105.3
C23 C24 H24A 109.5
C23 C24 H24B 109.5
H24A C24 H24B 109.5
C23 C24 H24C 109.5
H24A C24 H24C 109.5
H24B C24 H24C 109.5
C23 C25 H25A 109.5
C23 C25 H25B 109.5
H25A C25 H25B 109.5
C23 C25 H25C 109.5
H25A C25 H25C 109.5
H25B C25 H25C 109.5
C33 C26 C27 113.8(3)
C33 C26 Ni2 115.2(2)
C27 C26 Ni2 116.0(2)
C33 C26 H26 103.1
C27 C26 H26 103.1
Ni2 C26 H26 103.1
C32 C27 C28 117.3(3)
C32 C27 C26 124.1(3)
C28 C27 C26 118.5(3)
C29 C28 C27 121.1(3)
C29 C28 P3 127.5(2)
C27 C28 P3 111.4(2)
C30 C29 C28 120.2(3)
C30 C29 H29 119.9
C28 C29 H29 119.9
C29 C30 C31 119.6(3)
C29 C30 H30 120.2
C31 C30 H30 120.2
C30 C31 C32 120.3(3)
C30 C31 H31 119.9
C32 C31 H31 119.9
C31 C32 C27 121.4(3)
C31 C32 H32 119.3
C27 C32 H32 119.3
C38 C33 C34 117.5(3)
C38 C33 C26 119.2(3)
C34 C33 C26 123.3(3)
C35 C34 C33 118.6(3)
C35 C34 P4 122.8(2)
C33 C34 P4 118.6(2)
C36 C35 C34 122.5(3)
C36 C35 H35 118.7
C34 C35 H35 118.7
C35 C36 C37 119.1(3)
C35 C36 H36 120.5
C37 C36 H36 120.5
C38 C37 C36 120.0(3)
C38 C37 H37 120.0
C36 C37 H37 120.0
C37 C38 C33 122.3(3)
C37 C38 H38 118.8
C33 C38 H38 118.8
C41 C39 C40 110.6(3)
C41 C39 P3 108.8(2)
C40 C39 P3 116.4(3)
C41 C39 H39 106.9
C40 C39 H39 106.9
P3 C39 H39 106.9
C39 C40 H40A 109.5
C39 C40 H40B 109.5
H40A C40 H40B 109.5
C39 C40 H40C 109.5
H40A C40 H40C 109.5
H40B C40 H40C 109.5
C39 C41 H41A 109.5
C39 C41 H41B 109.5
H41A C41 H41B 109.5
C39 C41 H41C 109.5
H41A C41 H41C 109.5
H41B C41 H41C 109.5
C44 C42 C43 110.6(3)
C44 C42 P3 109.2(2)
C43 C42 P3 112.2(2)
C44 C42 H42 108.2
C43 C42 H42 108.2
P3 C42 H42 108.2
C42 C43 H43A 109.5
C42 C43 H43B 109.5
H43A C43 H43B 109.5
C42 C43 H43C 109.5
H43A C43 H43C 109.5
H43B C43 H43C 109.5
C42 C44 H44A 109.5
C42 C44 H44B 109.5
H44A C44 H44B 109.5
C42 C44 H44C 109.5
H44A C44 H44C 109.5
H44B C44 H44C 109.5
C46 C45 C47 109.6(3)
C46 C45 P4 108.8(3)
C47 C45 P4 109.5(3)
C46 C45 H45 109.6
C47 C45 H45 109.6
P4 C45 H45 109.6
C45 C46 H46A 109.5
C45 C46 H46B 109.5
H46A C46 H46B 109.5
C45 C46 H46C 109.5
H46A C46 H46C 109.5
H46B C46 H46C 109.5
C45 C47 H47A 109.5
C45 C47 H47B 109.5
H47A C47 H47B 109.5
C45 C47 H47C 109.5
H47A C47 H47C 109.5
H47B C47 H47C 109.5
C50 C48 C49 111.8(4)
C50 C48 P4 116.4(3)
C49 C48 P4 111.3(3)
C50 C48 H48 105.5
C49 C48 H48 105.5
P4 C48 H48 105.5
C48 C49 H49A 109.5
C48 C49 H49B 109.5
H49A C49 H49B 109.5
C48 C49 H49C 109.5
H49A C49 H49C 109.5
H49B C49 H49C 109.5
C48 C50 H50A 109.5
C48 C50 H50B 109.5
H50A C50 H50B 109.5
C48 C50 H50C 109.5
H50A C50 H50C 109.5
H50B C50 H50C 109.5

loop_
_geom_bond_atom_site_label_1
_geom_bond_atom_site_label_2
_geom_bond_distance
Ni1 N1 1.912(3)
Ni1 N2 1.938(3)
Ni1 C1 1.981(3)
Ni1 P1 2.1145(9)
Ni1 Ni2 2.7510(5)
Ni2 N2 1.915(3)
Ni2 N1 1.932(3)
Ni2 C26 1.989(3)
Ni2 P3 2.1125(9)
P1 C3 1.803(3)
P1 C14 1.833(4)
P1 C17 1.846(4)
P2 C9 1.837(4)
P2 C20 1.852(3)
P2 C23 1.877(5)
P3 C28 1.796(3)
P3 C39 1.838(3)
P3 C42 1.840(3)
P4 C34 1.843(3)
P4 C48 1.861(4)
P4 C45 1.862(4)
N1 H1A 0.9200
N1 H1B 0.9200
N2 H2A 0.9200
N2 H2B 0.9200
C1 C8 1.497(4)
C1 C2 1.515(4)
C1 H1 1.0000
C2 C3 1.388(4)
C2 C7 1.392(4)
C3 C4 1.390(4)
C4 C5 1.378(5)
C4 H4 0.9500
C5 C6 1.380(5)
C5 H5 0.9500
C6 C7 1.376(5)
C6 H6 0.9500
C7 H7 0.9500
C8 C13 1.398(5)
C8 C9 1.407(4)
C9 C10 1.401(5)
C10 C11 1.372(5)
C10 H10 0.9500
C11 C12 1.374(5)
C11 H11 0.9500
C12 C13 1.378(5)
C12 H12 0.9500
C13 H13 0.9500
C14 C15 1.514(6)
C14 C16 1.525(6)
C14 H14 1.0000
C15 H15A 0.9800
C15 H15B 0.9800
C15 H15C 0.9800
C16 H16A 0.9800
C16 H16B 0.9800
C16 H16C 0.9800
C17 C19 1.513(5)
C17 C18 1.515(6)
C17 H17 1.0000
C18 H18A 0.9800
C18 H18B 0.9800
C18 H18C 0.9800
C19 H19A 0.9800
C19 H19B 0.9800
C19 H19C 0.9800
C20 C21 1.518(5)
C20 C22 1.520(5)
C20 H20 1.0000
C21 H21A 0.9800
C21 H21B 0.9800
C21 H21C 0.9800
C22 H22A 0.9800
C22 H22B 0.9800
C22 H22C 0.9800
C23 C24 1.512(6)
C23 C25 1.512(6)
C23 H23 1.0000
C24 H24A 0.9800
C24 H24B 0.9800
C24 H24C 0.9800
C25 H25A 0.9800
C25 H25B 0.9800
C25 H25C 0.9800
C26 C33 1.494(4)
C26 C27 1.515(4)
C26 H26 1.0000
C27 C32 1.391(4)
C27 C28 1.399(4)
C28 C29 1.381(4)
C29 C30 1.376(5)
C29 H29 0.9500
C30 C31 1.378(5)
C30 H30 0.9500
C31 C32 1.377(5)
C31 H31 0.9500
C32 H32 0.9500
C33 C38 1.401(4)
C33 C34 1.415(4)
C34 C35 1.398(4)
C35 C36 1.369(5)
C35 H35 0.9500
C36 C37 1.379(5)
C36 H36 0.9500
C37 C38 1.375(4)
C37 H37 0.9500
C38 H38 0.9500
C39 C41 1.514(5)
C39 C40 1.515(5)
C39 H39 1.0000
C40 H40A 0.9800
C40 H40B 0.9800
C40 H40C 0.9800
C41 H41A 0.9800
C41 H41B 0.9800
C41 H41C 0.9800
C42 C44 1.517(5)
C42 C43 1.526(5)
C42 H42 1.0000
C43 H43A 0.9800
C43 H43B 0.9800
C43 H43C 0.9800
C44 H44A 0.9800
C44 H44B 0.9800
C44 H44C 0.9800
C45 C46 1.523(6)
C45 C47 1.527(6)
C45 H45 1.0000
C46 H46A 0.9800
C46 H46B 0.9800
C46 H46C 0.9800
C47 H47A 0.9800
C47 H47B 0.9800
C47 H47C 0.9800
C48 C50 1.516(5)
C48 C49 1.522(6)
C48 H48 1.0000
C49 H49A 0.9800
C49 H49B 0.9800
C49 H49C 0.9800
C50 H50A 0.9800
C50 H50B 0.9800
C50 H50C 0.9800

loop_
_geom_torsion_atom_site_label_1
_geom_torsion_atom_site_label_2
_geom_torsion_atom_site_label_3
_geom_torsion_atom_site_label_4
_geom_torsion
N1 Ni1 Ni2 N2 -130.70(17)
C1 Ni1 Ni2 N2 -170.21(18)
P1 Ni1 Ni2 N2 46.61(13)
N2 Ni1 Ni2 N1 130.70(17)
C1 Ni1 Ni2 N1 -39.51(17)
P1 Ni1 Ni2 N1 177.30(13)
N1 Ni1 Ni2 C26 -170.31(18)
N2 Ni1 Ni2 C26 -39.62(18)
C1 Ni1 Ni2 C26 150.17(18)
P1 Ni1 Ni2 C26 6.99(14)
N1 Ni1 Ni2 P3 52.92(12)
N2 Ni1 Ni2 P3 -176.38(13)
C1 Ni1 Ni2 P3 13.41(13)
P1 Ni1 Ni2 P3 -129.78(5)
N2 Ni1 P1 C3 179.60(14)
C1 Ni1 P1 C3 -5.35(14)
Ni2 Ni1 P1 C3 148.80(11)
N2 Ni1 P1 C14 -62.40(16)
C1 Ni1 P1 C14 112.65(17)
Ni2 Ni1 P1 C14 -93.20(14)
N2 Ni1 P1 C17 63.66(17)
C1 Ni1 P1 C17 -121.28(17)
Ni2 Ni1 P1 C17 32.86(15)
N1 Ni2 P3 C28 -179.69(14)
C26 Ni2 P3 C28 -5.52(14)
Ni1 Ni2 P3 C28 146.36(11)
N1 Ni2 P3 C39 64.80(14)
C26 Ni2 P3 C39 -121.03(15)
Ni1 Ni2 P3 C39 30.86(13)
N1 Ni2 P3 C42 -60.94(15)
C26 Ni2 P3 C42 113.22(16)
Ni1 Ni2 P3 C42 -94.89(13)
N2 Ni1 N1 Ni2 -32.53(11)
C1 Ni1 N1 Ni2 152.34(12)
N2 Ni2 N1 Ni1 32.97(11)
P3 Ni2 N1 Ni1 -141.10(8)
N1 Ni2 N2 Ni1 -32.45(11)
C26 Ni2 N2 Ni1 153.75(12)
N1 Ni1 N2 Ni2 32.86(11)
P1 Ni1 N2 Ni2 -148.13(8)
N1 Ni1 C1 C8 -39.9(2)
P1 Ni1 C1 C8 141.2(2)
Ni2 Ni1 C1 C8 -13.3(3)
N1 Ni1 C1 C2 -171.4(2)
P1 Ni1 C1 C2 9.8(2)
Ni2 Ni1 C1 C2 -144.70(18)
C8 C1 C2 C3 -145.6(3)
Ni1 C1 C2 C3 -12.5(4)
C8 C1 C2 C7 36.9(4)
Ni1 C1 C2 C7 170.0(3)
C7 C2 C3 C4 1.3(5)
C1 C2 C3 C4 -176.2(3)
C7 C2 C3 P1 -175.2(3)
C1 C2 C3 P1 7.2(4)
C14 P1 C3 C2 -120.9(3)
C17 P1 C3 C2 128.1(3)
Ni1 P1 C3 C2 0.4(3)
C14 P1 C3 C4 62.8(4)
C17 P1 C3 C4 -48.2(3)
Ni1 P1 C3 C4 -175.8(3)
C2 C3 C4 C5 -0.7(5)
P1 C3 C4 C5 175.3(3)
C3 C4 C5 C6 -0.4(6)
C4 C5 C6 C7 0.8(6)
C5 C6 C7 C2 -0.1(6)
C3 C2 C7 C6 -1.0(5)
C1 C2 C7 C6 176.5(3)
C2 C1 C8 C13 65.3(4)
Ni1 C1 C8 C13 -68.7(3)
C2 C1 C8 C9 -113.0(3)
Ni1 C1 C8 C9 113.0(3)
C13 C8 C9 C10 3.6(5)
C1 C8 C9 C10 -178.1(3)
C13 C8 C9 P2 -171.7(2)
C1 C8 C9 P2 6.6(4)
C20 P2 C9 C10 -21.0(3)
C23 P2 C9 C10 85.0(3)
C20 P2 C9 C8 154.1(3)
C23 P2 C9 C8 -100.0(3)
C8 C9 C10 C11 -3.0(6)
P2 C9 C10 C11 172.0(3)
C9 C10 C11 C12 0.5(6)
C10 C11 C12 C13 1.4(6)
C11 C12 C13 C8 -0.7(6)
C9 C8 C13 C12 -1.8(5)
C1 C8 C13 C12 179.8(3)
C3 P1 C14 C15 68.5(3)
C17 P1 C14 C15 177.9(3)
Ni1 P1 C14 C15 -48.1(3)
C3 P1 C14 C16 -57.2(4)
C17 P1 C14 C16 52.1(4)
Ni1 P1 C14 C16 -173.9(3)
C3 P1 C17 C19 166.0(3)
C14 P1 C17 C19 52.9(3)
Ni1 P1 C17 C19 -76.6(3)
C3 P1 C17 C18 -70.5(3)
C14 P1 C17 C18 176.4(3)
Ni1 P1 C17 C18 46.9(3)
C9 P2 C20 C21 -65.8(3)
C23 P2 C20 C21 -169.7(3)
C9 P2 C20 C22 173.8(3)
C23 P2 C20 C22 69.9(3)
C9 P2 C23 C24 160.0(3)
C20 P2 C23 C24 -94.4(3)
C9 P2 C23 C25 -69.9(3)
C20 P2 C23 C25 35.8(3)
N2 Ni2 C26 C33 -26.9(2)
P3 Ni2 C26 C33 147.7(2)
Ni1 Ni2 C26 C33 0.1(3)
N2 Ni2 C26 C27 -163.4(2)
P3 Ni2 C26 C27 11.2(2)
Ni1 Ni2 C26 C27 -136.41(18)
C33 C26 C27 C32 32.4(4)
Ni2 C26 C27 C32 169.5(3)
C33 C26 C27 C28 -152.2(3)
Ni2 C26 C27 C28 -15.1(4)
C32 C27 C28 C29 4.1(5)
C26 C27 C28 C29 -171.6(3)
C32 C27 C28 P3 -174.8(2)
C26 C27 C28 P3 9.5(4)
C39 P3 C28 C29 -61.2(3)
C42 P3 C28 C29 50.9(3)
Ni2 P3 C28 C29 -179.4(3)
C39 P3 C28 C27 117.5(2)
C42 P3 C28 C27 -130.3(2)
Ni2 P3 C28 C27 -0.7(3)
C27 C28 C29 C30 -4.1(5)
P3 C28 C29 C30 174.6(3)
C28 C29 C30 C31 1.7(5)
C29 C30 C31 C32 0.5(5)
C30 C31 C32 C27 -0.4(5)
C28 C27 C32 C31 -1.9(5)
C26 C27 C32 C31 173.6(3)
C27 C26 C33 C38 47.0(4)
Ni2 C26 C33 C38 -90.4(3)
C27 C26 C33 C34 -132.7(3)
Ni2 C26 C33 C34 89.8(3)
C38 C33 C34 C35 -1.3(4)
C26 C33 C34 C35 178.5(3)
C38 C33 C34 P4 179.1(2)
C26 C33 C34 P4 -1.1(4)
C48 P4 C34 C35 -88.5(3)
C45 P4 C34 C35 19.4(3)
C48 P4 C34 C33 91.1(3)
C45 P4 C34 C33 -161.0(3)
C33 C34 C35 C36 -0.1(5)
P4 C34 C35 C36 179.4(3)
C34 C35 C36 C37 1.1(5)
C35 C36 C37 C38 -0.6(5)
C36 C37 C38 C33 -0.9(5)
C34 C33 C38 C37 1.8(5)
C26 C33 C38 C37 -177.9(3)
C28 P3 C39 C41 -61.8(3)
C42 P3 C39 C41 -172.7(3)
Ni2 P3 C39 C41 53.3(3)
C28 P3 C39 C40 63.9(3)
C42 P3 C39 C40 -47.0(3)
Ni2 P3 C39 C40 179.0(2)
C28 P3 C42 C44 67.4(3)
C39 P3 C42 C44 -180.0(2)
Ni2 P3 C42 C44 -52.2(3)
C28 P3 C42 C43 -169.6(3)
C39 P3 C42 C43 -57.0(3)
Ni2 P3 C42 C43 70.8(3)
C34 P4 C45 C46 69.0(3)
C48 P4 C45 C46 172.2(3)
C34 P4 C45 C47 -171.2(3)
C48 P4 C45 C47 -68.0(3)
C34 P4 C48 C50 66.8(3)
C45 P4 C48 C50 -39.0(3)
C34 P4 C48 C49 -163.6(3)
C45 P4 C48 C49 90.5(3)
